data_4338150
loop_
_publ_author_name
'Bassanetti, Irene'
'Twist, Christina P.'
'Kim, Myung-Gil'
'Seyam, Afif M.'
'Bazzi, Hassan S.'
'Wang, Q. Jane'
'Chung, Yip-Wah'
'Marchi\'o, Luciano'
'Delferro, Massimiliano'
'Marks, Tobin J.'

_publ_section_title
;
 Synthesis and characterization of silver(i) pyrazolylmethylpyridine
 complexes and their implementation as metallic silver thin film
 precursors.
;
_journal_issue 9
_journal_name_full 'Inorganic chemistry'
_journal_page_first 4629
_journal_page_last 4638
_journal_paper_doi 10.1021/ic500321w
_journal_volume 53
_journal_year 2014
_chemical_formula_moiety 'C28 H38 Ag2 N8 O8, 0.5(O H2), 0.5(C H2 Cl2)'
_chemical_formula_sum 'C28.5 H40 Ag2 Cl N8 O8.5'
_chemical_formula_weight 881.88
_chemical_name_systematic
;
 ?
;
_space_group_IT_number 2
_symmetry_cell_setting triclinic
_symmetry_space_group_name_Hall '-P 1'
_symmetry_space_group_name_H-M 'P -1'
_atom_sites_solution_hydrogens geom
_atom_sites_solution_primary direct
_atom_sites_solution_secondary difmap
_audit_creation_method SHELXL-97
_cell_angle_alpha 108.122(4)
_cell_angle_beta 105.492(5)
_cell_angle_gamma 94.630(4)
_cell_formula_units_Z 2
_cell_length_a 10.585(3)
_cell_length_b 11.735(3)
_cell_length_c 16.013(4)
_cell_measurement_reflns_used 8571
_cell_measurement_temperature 293(2)
_cell_measurement_theta_max 25.88
_cell_measurement_theta_min 1.41
_cell_volume 1792.3(8)
_computing_cell_refinement Saint
_computing_data_collection Smart
_computing_data_reduction Saint
_computing_structure_refinement 'SHELXL-97 (Sheldrick, 1997)'
_computing_structure_solution Sir2004
_diffrn_ambient_temperature 293(2)
_diffrn_measured_fraction_theta_full 0.996
_diffrn_measured_fraction_theta_max 0.996
_diffrn_measurement_device_type 'Bruker Smart APEXII CCD'
_diffrn_measurement_method 'theta & omega scan'
_diffrn_radiation_monochromator graphite
_diffrn_radiation_source 'fine-focus sealed tube'
_diffrn_radiation_type MoK\a
_diffrn_radiation_wavelength 0.71073
_diffrn_reflns_av_R_equivalents 0.0710
_diffrn_reflns_av_sigmaI/netI 0.0826
_diffrn_reflns_limit_h_max 12
_diffrn_reflns_limit_h_min -12
_diffrn_reflns_limit_k_max 14
_diffrn_reflns_limit_k_min -14
_diffrn_reflns_limit_l_max 19
_diffrn_reflns_limit_l_min -19
_diffrn_reflns_number 20955
_diffrn_reflns_theta_full 25.88
_diffrn_reflns_theta_max 25.88
_diffrn_reflns_theta_min 1.41
_diffrn_standards_decay_% none
_exptl_absorpt_coefficient_mu 1.226
_exptl_absorpt_correction_T_max 1.000
_exptl_absorpt_correction_T_min 0.773
_exptl_absorpt_correction_type multi-scan
_exptl_absorpt_process_details SADABS
_exptl_crystal_colour colorless
_exptl_crystal_density_diffrn 1.634
_exptl_crystal_density_method 'not measured'
_exptl_crystal_description prism
_exptl_crystal_F_000 892
_exptl_crystal_size_max 0.18
_exptl_crystal_size_mid 0.17
_exptl_crystal_size_min 0.13
_refine_diff_density_max 1.050
_refine_diff_density_min -0.537
_refine_diff_density_rms 0.090
_refine_ls_extinction_method none
_refine_ls_goodness_of_fit_ref 1.015
_refine_ls_hydrogen_treatment constr
_refine_ls_matrix_type full
_refine_ls_number_parameters 452
_refine_ls_number_reflns 6934
_refine_ls_number_restraints 0
_refine_ls_restrained_S_all 1.015
_refine_ls_R_factor_all 0.1173
_refine_ls_R_factor_gt 0.0560
_refine_ls_shift/su_max 0.000
_refine_ls_shift/su_mean 0.000
_refine_ls_structure_factor_coef Fsqd
_refine_ls_weighting_details 'calc w=1/[\s^2^(Fo^2^)+(0.0556P)^2^+0.0000P] where P=(Fo^2^+2Fc^2^)/3'
_refine_ls_weighting_scheme calc
_refine_ls_wR_factor_gt 0.1199
_refine_ls_wR_factor_ref 0.1440
_reflns_number_gt 3608
_reflns_number_total 6934
_reflns_threshold_expression >2sigma(I)
_cod_data_source_file ic500321w_si_002.cif
_cod_data_source_block ib226dh
_cod_depositor_comments
;
The following automatic conversions were performed:

'_symmetry_cell_setting' value 'Triclinic' changed to 'triclinic'
according to
/usr/data/users/saulius/crontab/automatic-downloads/rss-feeds/ACS/lib/dictionaries/cif_core.dic
dictionary named 'cif_core.dic' version 2.4.2 from 2011-04-26.

Automatic conversion script
Id: cif_fix_values 2281 2013-09-26 08:29:07Z andrius 

 Adding full bibliography for 4338146--4338151.cif.
;
_cod_original_sg_symbol_H-M P-1
_cod_original_formula_sum 'C28.50 H40 Ag2 Cl N8 O8.50'
_cod_database_code 4338150

loop_
_symmetry_equiv_pos_as_xyz
'x, y, z'
'-x, -y, -z'

loop_
_atom_site_label
_atom_site_type_symbol
_atom_site_fract_x
_atom_site_fract_y
_atom_site_fract_z
_atom_site_U_iso_or_equiv
_atom_site_adp_type
_atom_site_occupancy
_atom_site_symmetry_multiplicity
_atom_site_calc_flag
_atom_site_refinement_flags
_atom_site_disorder_group
Ag1 Ag 0.00677(5) 0.39648(5) 0.35429(3) 0.0715(2) Uani 1 1 d . .
Ag2 Ag -0.01343(5) 0.06082(5) 0.15662(4) 0.0745(2) Uani 1 1 d . .
N16 N 0.1003(5) 0.2368(4) 0.1709(3) 0.0568(13) Uani 1 1 d . .
N13 N 0.0703(5) 0.2289(4) 0.3764(3) 0.0548(12) Uani 1 1 d . .
N11 N -0.2330(5) 0.0209(4) 0.2471(3) 0.0584(13) Uani 1 1 d . .
O13 O 0.2149(5) -0.0498(4) 0.4558(3) 0.0820(14) Uani 1 1 d . .
N24 N -0.1302(5) 0.4569(4) 0.2550(3) 0.0577(13) Uani 1 1 d . .
C26 C 0.1304(6) 0.4356(6) 0.1620(4) 0.0606(16) Uani 1 1 d . .
O16 O 0.3522(5) 0.5372(5) 0.1927(4) 0.0902(15) Uani 1 1 d . .
N14 N -0.1635(5) 0.4088(4) 0.1604(3) 0.0566(13) Uani 1 1 d . .
C43 C 0.2540(6) 0.1419(6) 0.4378(4) 0.0582(16) Uani 1 1 d . .
N21 N -0.1795(5) -0.0322(5) 0.1795(4) 0.0665(14) Uani 1 1 d . .
C23 C 0.0290(6) 0.0305(5) 0.3865(4) 0.0564(15) Uani 1 1 d . .
O27 O 0.1138(6) 0.5947(6) 0.4996(4) 0.112(2) Uani 1 1 d . .
C15 C -0.1014(6) 0.3103(6) 0.1167(4) 0.0652(17) Uani 1 1 d . .
H15A H -0.1286 0.2956 0.0509 0.078 Uiso 1 1 calc R .
H15B H -0.1357 0.2369 0.1252 0.078 Uiso 1 1 calc R .
N17 N 0.2248(6) 0.6050(5) 0.4913(4) 0.0720(15) Uani 1 1 d . .
C33 C 0.1658(7) 0.0394(6) 0.4241(4) 0.0613(17) Uani 1 1 d . .
C16 C 0.0485(6) 0.3312(6) 0.1515(4) 0.0576(16) Uani 1 1 d . .
C31 C -0.3505(7) -0.0449(6) 0.2361(5) 0.0690(18) Uani 1 1 d . .
C13 C -0.0157(6) 0.1286(5) 0.3627(4) 0.0520(15) Uani 1 1 d . .
C14 C -0.2024(6) 0.5418(5) 0.2724(4) 0.0589(16) Uani 1 1 d . .
C11 C -0.2666(7) -0.1363(6) 0.1250(5) 0.0705(18) Uani 1 1 d . .
C12 C -0.1599(6) 0.1309(5) 0.3225(4) 0.0634(17) Uani 1 1 d . .
H12A H -0.2015 0.1446 0.3710 0.076 Uiso 1 1 calc R .
H12B H -0.1667 0.1993 0.3007 0.076 Uiso 1 1 calc R .
O28 O 0.1961(6) -0.0360(6) 0.2113(4) 0.1099(18) Uani 1 1 d . .
O18 O 0.1018(7) -0.0928(6) 0.0677(4) 0.134(3) Uani 1 1 d . .
C36 C 0.2667(7) 0.4403(6) 0.1907(4) 0.0665(18) Uani 1 1 d . .
C44 C -0.1971(7) 0.6122(6) 0.3699(4) 0.079(2) Uani 1 1 d . .
H44A H -0.2558 0.5663 0.3892 0.119 Uiso 1 1 calc R .
H44B H -0.2245 0.6889 0.3726 0.119 Uiso 1 1 calc R .
H44C H -0.1077 0.6262 0.4102 0.119 Uiso 1 1 calc R .
C24 C -0.2832(6) 0.5475(6) 0.1898(4) 0.0677(18) Uani 1 1 d . .
H24 H -0.3444 0.5993 0.1840 0.081 Uiso 1 1 calc R .
C34 C -0.2561(6) 0.4628(6) 0.1188(4) 0.0638(17) Uani 1 1 d . .
C46 C 0.3218(7) 0.3464(7) 0.2136(5) 0.0726(19) Uani 1 1 d . .
C63 C -0.0649(7) -0.0796(6) 0.3764(5) 0.080(2) Uani 1 1 d . .
H63A H -0.0874 -0.1369 0.3146 0.121 Uiso 1 1 calc R .
H63B H -0.1445 -0.0553 0.3887 0.121 Uiso 1 1 calc R .
H63C H -0.0229 -0.1170 0.4195 0.121 Uiso 1 1 calc R .
O17 O 0.2417(6) 0.5311(5) 0.4237(4) 0.117(2) Uani 1 1 d . .
C21 C -0.3724(7) -0.1464(7) 0.1578(5) 0.078(2) Uani 1 1 d . .
H21 H -0.4454 -0.2096 0.1322 0.093 Uiso 1 1 calc R .
O37 O 0.3140(6) 0.6872(5) 0.5477(4) 0.120(2) Uani 1 1 d . .
C53 C 0.2012(6) 0.2327(6) 0.4133(4) 0.0603(16) Uani 1 1 d . .
H53 H 0.2596 0.3024 0.4226 0.072 Uiso 1 1 calc R .
C56 C 0.2321(7) 0.2466(6) 0.2009(4) 0.0658(17) Uani 1 1 d . .
H56 H 0.2658 0.1813 0.2142 0.079 Uiso 1 1 calc R .
N18 N 0.1831(7) -0.1066(6) 0.1337(5) 0.0888(19) Uani 1 1 d . .
O38 O 0.2552(6) -0.1840(6) 0.1234(4) 0.128(2) Uani 1 1 d . .
C86 C 0.4725(7) 0.3495(8) 0.2472(6) 0.110(3) Uani 1 1 d . .
H86A H 0.4886 0.2733 0.2547 0.165 Uiso 1 1 calc R .
H86B H 0.5114 0.4146 0.3053 0.165 Uiso 1 1 calc R .
H86C H 0.5118 0.3624 0.2026 0.165 Uiso 1 1 calc R .
C83 C 0.4032(7) 0.1533(7) 0.4792(5) 0.087(2) Uani 1 1 d . .
H83A H 0.4486 0.2232 0.4732 0.130 Uiso 1 1 calc R .
H83B H 0.4317 0.0813 0.4472 0.130 Uiso 1 1 calc R .
H83C H 0.4238 0.1627 0.5434 0.130 Uiso 1 1 calc R .
C66 C 0.0731(7) 0.5413(7) 0.1386(5) 0.086(2) Uani 1 1 d . .
H66A H 0.0075 0.5106 0.0786 0.128 Uiso 1 1 calc R .
H66B H 0.1434 0.5982 0.1385 0.128 Uiso 1 1 calc R .
H66C H 0.0324 0.5814 0.1839 0.128 Uiso 1 1 calc R .
C51 C -0.4329(7) -0.0074(7) 0.3004(5) 0.090(2) Uani 1 1 d . .
H51A H -0.3924 -0.0208 0.3570 0.135 Uiso 1 1 calc R .
H51B H -0.5211 -0.0548 0.2718 0.135 Uiso 1 1 calc R .
H51C H -0.4376 0.0775 0.3134 0.135 Uiso 1 1 calc R .
C41 C -0.2371(9) -0.2172(8) 0.0424(5) 0.115(3) Uani 1 1 d . .
H41A H -0.1946 -0.1683 0.0160 0.172 Uiso 1 1 calc R .
H41B H -0.3188 -0.2656 -0.0026 0.172 Uiso 1 1 calc R .
H41C H -0.1791 -0.2698 0.0607 0.172 Uiso 1 1 calc R .
C54 C -0.3137(8) 0.4291(7) 0.0173(5) 0.095(3) Uani 1 1 d . .
H54A H -0.3480 0.3432 -0.0099 0.143 Uiso 1 1 calc R .
H54B H -0.2458 0.4492 -0.0079 0.143 Uiso 1 1 calc R .
H54C H -0.3847 0.4731 0.0041 0.143 Uiso 1 1 calc R .
C76 C 0.3976(10) 0.6341(7) 0.2760(6) 0.118(3) Uani 1 1 d . .
H76A H 0.3272 0.6458 0.3034 0.177 Uiso 1 1 calc R .
H76B H 0.4252 0.7067 0.2651 0.177 Uiso 1 1 calc R .
H76C H 0.4717 0.6167 0.3169 0.177 Uiso 1 1 calc R .
C73 C 0.2287(10) -0.1547(7) 0.3857(6) 0.113(3) Uani 1 1 d . .
H73A H 0.1437 -0.1905 0.3396 0.170 Uiso 1 1 calc R .
H73B H 0.2610 -0.2131 0.4129 0.170 Uiso 1 1 calc R .
H73C H 0.2907 -0.1307 0.3574 0.170 Uiso 1 1 calc R .
Cl1 Cl -0.4351(4) 0.1181(4) 0.0690(3) 0.2105(17) Uani 1 1 d . .
C1S C -0.4114(18) 0.0085(17) -0.0270(12) 0.109(6) Uani 0.50 1 d P -1
H1S1 H -0.3297 -0.0222 -0.0092 0.130 Uiso 0.50 1 calc PR -1
H1S2 H -0.4083 0.0424 -0.0747 0.130 Uiso 0.50 1 calc PR -1
O1W O 0.472(2) 0.463(2) 0.5281(19) 0.242(10) Uani 0.50 1 d P .
H2 H 0.4072 0.4969 0.4859 0.291 Uiso 0.50 1 d P .
H1 H 0.5605 0.4540 0.5175 0.291 Uiso 0.50 1 d P .

loop_
_atom_site_aniso_label
_atom_site_aniso_U_11
_atom_site_aniso_U_22
_atom_site_aniso_U_33
_atom_site_aniso_U_23
_atom_site_aniso_U_13
_atom_site_aniso_U_12
Ag1 0.0732(4) 0.0624(3) 0.0700(4) 0.0194(3) 0.0116(3) 0.0133(3)
Ag2 0.0648(4) 0.0651(3) 0.0895(4) 0.0143(3) 0.0339(3) 0.0045(3)
N16 0.048(3) 0.059(3) 0.062(3) 0.013(3) 0.024(3) 0.010(3)
N13 0.051(3) 0.055(3) 0.045(3) 0.004(2) 0.010(2) 0.005(2)
N11 0.044(3) 0.062(3) 0.057(3) 0.009(3) 0.013(3) -0.002(3)
O13 0.093(4) 0.075(3) 0.079(3) 0.031(3) 0.019(3) 0.035(3)
N24 0.062(3) 0.056(3) 0.051(3) 0.010(2) 0.023(3) 0.007(3)
C26 0.052(4) 0.073(4) 0.056(4) 0.021(3) 0.019(3) 0.008(3)
O16 0.083(4) 0.088(4) 0.100(4) 0.030(3) 0.037(3) -0.004(3)
N14 0.055(3) 0.056(3) 0.056(3) 0.013(3) 0.020(3) 0.010(2)
C43 0.054(4) 0.068(4) 0.051(4) 0.014(3) 0.020(3) 0.017(3)
N21 0.065(4) 0.058(3) 0.065(3) 0.009(3) 0.021(3) 0.002(3)
C23 0.057(4) 0.052(4) 0.050(4) 0.008(3) 0.013(3) 0.002(3)
O27 0.072(4) 0.153(5) 0.080(4) 0.008(3) 0.023(3) -0.011(3)
C15 0.057(4) 0.058(4) 0.071(4) 0.008(3) 0.018(3) 0.017(3)
N17 0.058(4) 0.063(4) 0.080(4) 0.010(3) 0.018(3) 0.004(3)
C33 0.071(5) 0.063(4) 0.050(4) 0.014(3) 0.022(3) 0.024(4)
C16 0.049(4) 0.076(4) 0.046(4) 0.018(3) 0.019(3) 0.004(3)
C31 0.061(5) 0.072(5) 0.073(5) 0.027(4) 0.020(4) 0.006(4)
C13 0.055(4) 0.049(4) 0.045(3) 0.005(3) 0.014(3) 0.014(3)
C14 0.064(4) 0.055(4) 0.061(4) 0.014(3) 0.030(3) 0.012(3)
C11 0.073(5) 0.067(4) 0.062(4) 0.015(4) 0.018(4) 0.007(4)
C12 0.055(4) 0.058(4) 0.063(4) 0.006(3) 0.013(3) 0.009(3)
O28 0.123(5) 0.111(4) 0.092(4) 0.023(4) 0.037(4) 0.042(4)
O18 0.123(5) 0.166(6) 0.089(4) 0.008(4) 0.023(4) 0.074(5)
C36 0.059(5) 0.075(5) 0.063(4) 0.019(4) 0.025(3) -0.002(4)
C44 0.090(6) 0.081(5) 0.066(4) 0.018(4) 0.029(4) 0.022(4)
C24 0.068(5) 0.076(4) 0.063(4) 0.024(4) 0.019(4) 0.031(4)
C34 0.062(4) 0.071(4) 0.058(4) 0.019(4) 0.018(3) 0.020(3)
C46 0.056(4) 0.089(5) 0.074(5) 0.031(4) 0.020(4) 0.007(4)
C63 0.075(5) 0.069(5) 0.086(5) 0.027(4) 0.010(4) -0.005(4)
O17 0.099(4) 0.099(4) 0.114(5) -0.015(4) 0.039(4) -0.004(3)
C21 0.066(5) 0.080(5) 0.073(5) 0.019(4) 0.014(4) -0.007(4)
O37 0.078(4) 0.097(4) 0.131(5) -0.008(4) 0.009(4) -0.011(3)
C53 0.055(4) 0.068(4) 0.052(4) 0.013(3) 0.018(3) 0.008(3)
C56 0.055(4) 0.070(4) 0.071(4) 0.021(4) 0.022(3) 0.014(3)
N18 0.091(5) 0.081(4) 0.078(5) 0.005(4) 0.021(4) 0.032(4)
O38 0.113(5) 0.104(4) 0.145(5) 0.011(4) 0.032(4) 0.055(4)
C86 0.054(5) 0.117(7) 0.154(8) 0.055(6) 0.017(5) 0.008(4)
C83 0.062(5) 0.109(6) 0.082(5) 0.023(4) 0.020(4) 0.023(4)
C66 0.075(5) 0.091(5) 0.106(6) 0.050(5) 0.035(4) 0.015(4)
C51 0.072(5) 0.101(6) 0.092(6) 0.026(5) 0.030(4) 0.002(4)
C41 0.134(8) 0.096(6) 0.075(5) -0.016(5) 0.029(5) -0.002(5)
C54 0.098(6) 0.116(6) 0.065(5) 0.025(5) 0.011(4) 0.042(5)
C76 0.151(9) 0.066(5) 0.119(7) -0.003(5) 0.057(6) 0.007(5)
C73 0.145(8) 0.092(6) 0.120(7) 0.035(5) 0.058(6) 0.063(6)
Cl1 0.171(3) 0.228(4) 0.232(4) 0.124(4) 0.010(3) 0.032(3)
C1S 0.127(16) 0.123(14) 0.088(12) 0.063(11) 0.014(11) 0.048(12)
O1W 0.132(15) 0.28(3) 0.38(3) 0.16(2) 0.124(16) 0.078(16)

loop_
_atom_type_symbol
_atom_type_description
_atom_type_scat_dispersion_real
_atom_type_scat_dispersion_imag
_atom_type_scat_source
C C 0.0033 0.0016 'International Tables Vol C Tables 4.2.6.8 and 6.1.1.4'
H H 0.0000 0.0000 'International Tables Vol C Tables 4.2.6.8 and 6.1.1.4'
N N 0.0061 0.0033 'International Tables Vol C Tables 4.2.6.8 and 6.1.1.4'
O O 0.0106 0.0060 'International Tables Vol C Tables 4.2.6.8 and 6.1.1.4'
Ag Ag -0.8971 1.1015 'International Tables Vol C Tables 4.2.6.8 and 6.1.1.4'
Cl Cl 0.1484 0.1585 'International Tables Vol C Tables 4.2.6.8 and 6.1.1.4'

loop_
_geom_angle_atom_site_label_1
_geom_angle_atom_site_label_2
_geom_angle_atom_site_label_3
_geom_angle
_geom_angle_site_symmetry_1
_geom_angle_site_symmetry_3
N24 Ag1 N13 141.89(17) . .
N24 Ag1 O17 112.8(2) . .
N13 Ag1 O17 96.57(19) . .
N21 Ag2 N16 147.46(18) . .
N21 Ag2 O18 110.3(2) . .
N16 Ag2 O18 102.1(2) . .
C56 N16 C16 118.9(5) . .
C56 N16 Ag2 114.5(4) . .
C16 N16 Ag2 126.6(4) . .
C53 N13 C13 118.4(5) . .
C53 N13 Ag1 117.7(4) . .
C13 N13 Ag1 123.7(4) . .
C31 N11 N21 112.0(5) . .
C31 N11 C12 127.8(5) . .
N21 N11 C12 120.0(5) . .
C33 O13 C73 114.6(5) . .
C14 N24 N14 105.7(5) . .
C14 N24 Ag1 127.6(4) . .
N14 N24 Ag1 126.6(4) . .
C16 C26 C36 118.1(6) . .
C16 C26 C66 121.3(6) . .
C36 C26 C66 120.5(6) . .
C36 O16 C76 115.7(6) . .
C34 N14 N24 111.9(5) . .
C34 N14 C15 127.8(5) . .
N24 N14 C15 120.3(5) . .
C53 C43 C33 117.0(6) . .
C53 C43 C83 121.3(6) . .
C33 C43 C83 121.7(6) . .
C11 N21 N11 105.1(5) . .
C11 N21 Ag2 130.4(5) . .
N11 N21 Ag2 123.1(4) . .
C33 C23 C13 117.6(6) . .
C33 C23 C63 119.9(6) . .
C13 C23 C63 122.5(6) . .
N14 C15 C16 115.9(5) . .
N14 C15 H15A 108.3 . .
C16 C15 H15A 108.3 . .
N14 C15 H15B 108.3 . .
C16 C15 H15B 108.3 . .
H15A C15 H15B 107.4 . .
O27 N17 O37 120.8(7) . .
O27 N17 O17 117.1(6) . .
O37 N17 O17 122.0(7) . .
O13 C33 C43 118.5(6) . .
O13 C33 C23 120.1(6) . .
C43 C33 C23 121.1(6) . .
N16 C16 C26 120.9(6) . .
N16 C16 C15 114.7(6) . .
C26 C16 C15 124.3(6) . .
N11 C31 C21 105.5(6) . .
N11 C31 C51 123.6(6) . .
C21 C31 C51 130.9(7) . .
N13 C13 C23 121.4(5) . .
N13 C13 C12 115.7(5) . .
C23 C13 C12 122.9(6) . .
N24 C14 C24 109.9(5) . .
N24 C14 C44 121.1(6) . .
C24 C14 C44 128.9(6) . .
N21 C11 C21 110.0(6) . .
N21 C11 C41 118.9(7) . .
C21 C11 C41 131.1(7) . .
N11 C12 C13 114.4(5) . .
N11 C12 H12A 108.7 . .
C13 C12 H12A 108.7 . .
N11 C12 H12B 108.7 . .
C13 C12 H12B 108.7 . .
H12A C12 H12B 107.6 . .
N18 O18 Ag2 98.9(5) . .
O16 C36 C26 120.1(7) . .
O16 C36 C46 117.9(6) . .
C26 C36 C46 121.8(6) . .
C14 C44 H44A 109.5 . .
C14 C44 H44B 109.5 . .
H44A C44 H44B 109.5 . .
C14 C44 H44C 109.5 . .
H44A C44 H44C 109.5 . .
H44B C44 H44C 109.5 . .
C34 C24 C14 107.6(6) . .
C34 C24 H24 126.2 . .
C14 C24 H24 126.2 . .
N14 C34 C24 104.9(5) . .
N14 C34 C54 124.5(6) . .
C24 C34 C54 130.6(6) . .
C56 C46 C36 115.5(6) . .
C56 C46 C86 121.2(7) . .
C36 C46 C86 123.2(7) . .
C23 C63 H63A 109.5 . .
C23 C63 H63B 109.5 . .
H63A C63 H63B 109.5 . .
C23 C63 H63C 109.5 . .
H63A C63 H63C 109.5 . .
H63B C63 H63C 109.5 . .
N17 O17 Ag1 98.7(4) . .
C11 C21 C31 107.3(6) . .
C11 C21 H21 126.4 . .
C31 C21 H21 126.4 . .
N13 C53 C43 124.5(6) . .
N13 C53 H53 117.7 . .
C43 C53 H53 117.7 . .
N16 C56 C46 124.6(6) . .
N16 C56 H56 117.7 . .
C46 C56 H56 117.7 . .
O28 N18 O38 119.7(7) . .
O28 N18 O18 117.8(7) . .
O38 N18 O18 122.4(7) . .
C46 C86 H86A 109.5 . .
C46 C86 H86B 109.5 . .
H86A C86 H86B 109.5 . .
C46 C86 H86C 109.5 . .
H86A C86 H86C 109.5 . .
H86B C86 H86C 109.5 . .
C43 C83 H83A 109.5 . .
C43 C83 H83B 109.5 . .
H83A C83 H83B 109.5 . .
C43 C83 H83C 109.5 . .
H83A C83 H83C 109.5 . .
H83B C83 H83C 109.5 . .
C26 C66 H66A 109.5 . .
C26 C66 H66B 109.5 . .
H66A C66 H66B 109.5 . .
C26 C66 H66C 109.5 . .
H66A C66 H66C 109.5 . .
H66B C66 H66C 109.5 . .
C31 C51 H51A 109.5 . .
C31 C51 H51B 109.5 . .
H51A C51 H51B 109.5 . .
C31 C51 H51C 109.5 . .
H51A C51 H51C 109.5 . .
H51B C51 H51C 109.5 . .
C11 C41 H41A 109.5 . .
C11 C41 H41B 109.5 . .
H41A C41 H41B 109.5 . .
C11 C41 H41C 109.5 . .
H41A C41 H41C 109.5 . .
H41B C41 H41C 109.5 . .
C34 C54 H54A 109.5 . .
C34 C54 H54B 109.5 . .
H54A C54 H54B 109.5 . .
C34 C54 H54C 109.5 . .
H54A C54 H54C 109.5 . .
H54B C54 H54C 109.5 . .
O16 C76 H76A 109.5 . .
O16 C76 H76B 109.5 . .
H76A C76 H76B 109.5 . .
O16 C76 H76C 109.5 . .
H76A C76 H76C 109.5 . .
H76B C76 H76C 109.5 . .
O13 C73 H73A 109.5 . .
O13 C73 H73B 109.5 . .
H73A C73 H73B 109.5 . .
O13 C73 H73C 109.5 . .
H73A C73 H73C 109.5 . .
H73B C73 H73C 109.5 . .
C1S Cl1 C1S 76.4(10) . 2_455
Cl1 C1S Cl1 103.6(10) . 2_455
Cl1 C1S H1S1 111.0 . .
Cl1 C1S H1S1 111.0 2_455 .
Cl1 C1S H1S2 111.0 . .
Cl1 C1S H1S2 111.0 2_455 .
H1S1 C1S H1S2 109.0 . .
O1W O1W H2 60.4(14) 2_666 .
O1W O1W H1 59.5(11) 2_666 .
H2 O1W H1 117(2) . .

loop_
_geom_bond_atom_site_label_1
_geom_bond_atom_site_label_2
_geom_bond_distance
_geom_bond_site_symmetry_2
Ag1 N24 2.184(5) .
Ag1 N13 2.227(5) .
Ag1 O17 2.590(6) .
Ag2 N21 2.168(5) .
Ag2 N16 2.219(5) .
Ag2 O18 2.540(5) .
N16 C56 1.332(7) .
N16 C16 1.358(7) .
N13 C53 1.345(7) .
N13 C13 1.350(7) .
N11 C31 1.348(8) .
N11 N21 1.358(6) .
N11 C12 1.447(7) .
O13 C33 1.379(7) .
O13 C73 1.433(8) .
N24 C14 1.311(7) .
N24 N14 1.375(6) .
C26 C16 1.380(8) .
C26 C36 1.383(8) .
C26 C66 1.528(9) .
O16 C36 1.381(8) .
O16 C76 1.389(8) .
N14 C34 1.348(7) .
N14 C15 1.457(7) .
C43 C53 1.357(8) .
C43 C33 1.383(9) .
C43 C83 1.518(9) .
N21 C11 1.352(8) .
C23 C33 1.393(8) .
C23 C13 1.400(8) .
C23 C63 1.503(8) .
O27 N17 1.218(7) .
C15 C16 1.506(8) .
C15 H15A 0.9700 .
C15 H15B 0.9700 .
N17 O37 1.222(7) .
N17 O17 1.225(7) .
C31 C21 1.384(9) .
C31 C51 1.508(9) .
C13 C12 1.496(8) .
C14 C24 1.394(8) .
C14 C44 1.506(8) .
C11 C21 1.370(9) .
C11 C41 1.495(9) .
C12 H12A 0.9700 .
C12 H12B 0.9700 .
O28 N18 1.225(7) .
O18 N18 1.236(8) .
C36 C46 1.390(9) .
C44 H44A 0.9600 .
C44 H44B 0.9600 .
C44 H44C 0.9600 .
C24 C34 1.371(8) .
C24 H24 0.9300 .
C34 C54 1.484(9) .
C46 C56 1.372(9) .
C46 C86 1.534(9) .
C63 H63A 0.9600 .
C63 H63B 0.9600 .
C63 H63C 0.9600 .
C21 H21 0.9300 .
C53 H53 0.9300 .
C56 H56 0.9300 .
N18 O38 1.232(7) .
C86 H86A 0.9600 .
C86 H86B 0.9600 .
C86 H86C 0.9600 .
C83 H83A 0.9600 .
C83 H83B 0.9600 .
C83 H83C 0.9600 .
C66 H66A 0.9600 .
C66 H66B 0.9600 .
C66 H66C 0.9600 .
C51 H51A 0.9600 .
C51 H51B 0.9600 .
C51 H51C 0.9600 .
C41 H41A 0.9600 .
C41 H41B 0.9600 .
C41 H41C 0.9600 .
C54 H54A 0.9600 .
C54 H54B 0.9600 .
C54 H54C 0.9600 .
C76 H76A 0.9600 .
C76 H76B 0.9600 .
C76 H76C 0.9600 .
C73 H73A 0.9600 .
C73 H73B 0.9600 .
C73 H73C 0.9600 .
Cl1 C1S 1.763(18) .
Cl1 C1S 1.924(19) 2_455
C1S Cl1 1.924(19) 2_455
C1S H1S1 0.9700 .
C1S H1S2 0.9700 .
O1W O1W 1.62(4) 2_666
O1W H2 1.03(2) .
O1W H1 1.001(17) .
